data_7220705
loop_
_publ_author_name
'Pramanik, Animesh'
'Maity, Subhendu'
'Kundu, Ashis'

_publ_section_title
;
 Synthesis of biologically important, fluorescence active 5-hydroxy
 benzo[g]indoles through four-component domino condensations and their
 fluorescence &#x201C;Turn-off&#x201D; sensing of Fe(III) ions
;
_journal_name_full 'RSC Adv.'
_journal_paper_doi 10.1039/C5RA05780A
_journal_year 2015
_chemical_formula_sum 'C23 H20 N2 O3'
_chemical_formula_weight 372.41
_chemical_name_systematic
; 
 ? 
;
_space_group_IT_number 61
_symmetry_cell_setting orthorhombic
_symmetry_space_group_name_Hall '-P 2ac 2ab'
_symmetry_space_group_name_H-M 'P b c a'
_atom_sites_solution_hydrogens geom
_atom_sites_solution_primary direct
_atom_sites_solution_secondary difmap
_audit_block_doi 10.5517/cc13zvmk
_audit_creation_method SHELXL-97
_audit_update_record
;
2015-01-08 deposited with the CCDC.
2015-06-08 downloaded from the CCDC.
;
_cell_angle_alpha 90.00
_cell_angle_beta 90.00
_cell_angle_gamma 90.00
_cell_formula_units_Z 8
_cell_length_a 13.1520(11)
_cell_length_b 14.8788(12)
_cell_length_c 19.1290(15)
_cell_measurement_temperature 296(2)
_cell_volume 3743.3(5)
_computing_structure_refinement 'SHELXL-97 (Sheldrick, 2008)'
_computing_structure_solution 'SHELXS-97 (Sheldrick, 2008)'
_diffrn_ambient_temperature 296(2)
_diffrn_measured_fraction_theta_full 0.989
_diffrn_measured_fraction_theta_max 0.989
_diffrn_radiation_monochromator graphite
_diffrn_radiation_source 'fine-focus sealed tube'
_diffrn_radiation_type MoK\a
_diffrn_radiation_wavelength 0.71073
_diffrn_reflns_av_R_equivalents 0.1101
_diffrn_reflns_av_sigmaI/netI 0.0901
_diffrn_reflns_limit_h_max 16
_diffrn_reflns_limit_h_min -18
_diffrn_reflns_limit_k_max 18
_diffrn_reflns_limit_k_min -20
_diffrn_reflns_limit_l_max 26
_diffrn_reflns_limit_l_min -26
_diffrn_reflns_number 48593
_diffrn_reflns_theta_full 30.12
_diffrn_reflns_theta_max 30.12
_diffrn_reflns_theta_min 2.13
_exptl_absorpt_coefficient_mu 0.088
_exptl_crystal_density_diffrn 1.322
_exptl_crystal_density_method 'not measured'
_exptl_crystal_description colourless
_exptl_crystal_F_000 1568
_refine_diff_density_max 0.427
_refine_diff_density_min -0.479
_refine_diff_density_rms 0.050
_refine_ls_extinction_method none
_refine_ls_goodness_of_fit_ref 0.943
_refine_ls_hydrogen_treatment mixed
_refine_ls_matrix_type full
_refine_ls_number_parameters 256
_refine_ls_number_reflns 5444
_refine_ls_number_restraints 0
_refine_ls_restrained_S_all 0.943
_refine_ls_R_factor_all 0.1683
_refine_ls_R_factor_gt 0.0690
_refine_ls_shift/su_max 0.000
_refine_ls_shift/su_mean 0.000
_refine_ls_structure_factor_coef Fsqd
_refine_ls_weighting_details 'calc w=1/[\s^2^(Fo^2^)+(0.1013P)^2^+0.8584P] where P=(Fo^2^+2Fc^2^)/3'
_refine_ls_weighting_scheme calc
_refine_ls_wR_factor_gt 0.1674
_refine_ls_wR_factor_ref 0.2082
_reflns_number_gt 2533
_reflns_number_total 5444
_reflns_threshold_expression >2sigma(I)
_cod_data_source_file c5ra05780a2.cif
_cod_data_source_block sm1
_cod_depositor_comments
;
The following automatic conversions were performed:

'_symmetry_cell_setting' value 'Orthorhombic' changed to
'orthorhombic' according to
/usr/data/users/saulius/crontab/automatic-downloads/rss-feeds/RSC/lib/dictionaries/cif_core.dic
dictionary named 'cif_core.dic' version 2.4.2 from 2011-04-26.

Automatic conversion script
Id: cif_fix_values 3271 2015-04-21 07:52:19Z andrius 
;
_cod_original_sg_symbol_H-M Pbca
_cod_database_code 7220705

loop_
_symmetry_equiv_pos_as_xyz
'x, y, z'
'x+1/2, -y+1/2, -z'
'-x, y+1/2, -z+1/2'
'-x+1/2, -y, z+1/2'
'-x, -y, -z'
'-x-1/2, y-1/2, z'
'x, -y-1/2, z-1/2'
'x-1/2, y, -z-1/2'

loop_
_atom_site_label
_atom_site_type_symbol
_atom_site_fract_x
_atom_site_fract_y
_atom_site_fract_z
_atom_site_U_iso_or_equiv
_atom_site_adp_type
_atom_site_occupancy
_atom_site_symmetry_multiplicity
_atom_site_calc_flag
_atom_site_refinement_flags
O1 O 0.44103(13) 0.04321(12) 0.66224(8) 0.0517(5) Uani 1 1 d .
O2 O 0.4312(3) 0.0160(2) 0.77362(11) 0.1610(18) Uani 1 1 d .
O3 O 0.63657(14) 0.13133(12) 0.99378(8) 0.0544(5) Uani 1 1 d .
H3 H 0.5985 0.0882 0.9989 0.082 Uiso 1 1 calc R
N1 N 0.68505(14) 0.20956(12) 0.71458(9) 0.0400(5) Uani 1 1 d .
C30 C 0.50827(18) 0.05425(15) 0.89834(11) 0.0387(5) Uani 1 1 d .
C1 C 0.3440(2) -0.0228(2) 0.57196(14) 0.0688(9) Uani 1 1 d .
H1A H 0.3378 0.0362 0.5522 0.103 Uiso 1 1 calc R
H1B H 0.2841 -0.0571 0.5614 0.103 Uiso 1 1 calc R
H1C H 0.4024 -0.0523 0.5524 0.103 Uiso 1 1 calc R
C2 C 0.3560(2) -0.0157(2) 0.64896(14) 0.0617(8) Uani 1 1 d .
H2A H 0.2947 0.0086 0.6698 0.074 Uiso 1 1 calc R
H2B H 0.3687 -0.0745 0.6690 0.074 Uiso 1 1 calc R
C3 C 0.4725(2) 0.05327(18) 0.72715(13) 0.0552(7) Uani 1 1 d .
C4 C 0.55781(18) 0.11365(15) 0.73601(11) 0.0403(6) Uani 1 1 d .
C5 C 0.60473(17) 0.13682(14) 0.80152(11) 0.0359(5) Uani 1 1 d .
C6 C 0.68320(17) 0.19710(15) 0.78693(11) 0.0371(5) Uani 1 1 d .
C7 C 0.74775(18) 0.23595(15) 0.83877(11) 0.0393(5) Uani 1 1 d .
C8 C 0.82969(19) 0.29604(17) 0.82676(13) 0.0501(6) Uani 1 1 d .
H8 H 0.8438 0.3151 0.7815 0.060 Uiso 1 1 calc R
C9 C 0.8880(2) 0.32616(18) 0.88083(14) 0.0562(7) Uani 1 1 d .
H9 H 0.9422 0.3645 0.8715 0.067 Uiso 1 1 calc R
C10 C 0.8686(2) 0.30097(19) 0.94946(14) 0.0571(7) Uani 1 1 d .
H10 H 0.9088 0.3228 0.9857 0.069 Uiso 1 1 calc R
C11 C 0.60942(18) 0.15957(15) 0.68406(11) 0.0397(5) Uani 1 1 d .
C12 C 0.72838(17) 0.21006(15) 0.90915(11) 0.0398(5) Uani 1 1 d .
C13 C 0.64769(17) 0.14882(15) 0.92500(11) 0.0386(5) Uani 1 1 d .
C14 C 0.58696(16) 0.11255(15) 0.87338(11) 0.0365(5) Uani 1 1 d .
N4 N 0.45148(17) 0.01194(15) 0.92766(10) 0.0577(6) Uani 1 1 d .
H15 H 0.4081 -0.0204 0.9500 0.069 Uiso 1 1 calc R
C16 C 0.79034(19) 0.24429(17) 0.96312(12) 0.0496(6) Uani 1 1 d .
H16 H 0.7772 0.2276 1.0091 0.060 Uiso 1 1 calc R
C17 C 0.75024(17) 0.27105(15) 0.67766(10) 0.0374(5) Uani 1 1 d .
C18 C 0.84481(19) 0.24303(17) 0.65592(12) 0.0469(6) Uani 1 1 d .
H18 H 0.8648 0.1836 0.6619 0.056 Uiso 1 1 calc R
C19 C 0.90953(19) 0.3045(2) 0.62517(14) 0.0554(7) Uani 1 1 d .
H19 H 0.9741 0.2868 0.6109 0.067 Uiso 1 1 calc R
C20 C 0.8787(2) 0.3916(2) 0.61563(15) 0.0618(8) Uani 1 1 d .
H20 H 0.9226 0.4329 0.5952 0.074 Uiso 1 1 calc R
C21 C 0.7832(2) 0.41820(17) 0.63606(14) 0.0583(7) Uani 1 1 d .
H21 H 0.7623 0.4771 0.6285 0.070 Uiso 1 1 calc R
C22 C 0.71876(19) 0.35807(16) 0.66756(12) 0.0462(6) Uani 1 1 d .
H22 H 0.6544 0.3761 0.6819 0.055 Uiso 1 1 calc R
C23 C 0.5965(2) 0.16166(17) 0.60673(12) 0.0513(7) Uani 1 1 d .
H23A H 0.6057 0.2220 0.5901 0.077 Uiso 1 1 calc R
H23B H 0.5294 0.1413 0.5948 0.077 Uiso 1 1 calc R
H23C H 0.6460 0.1230 0.5853 0.077 Uiso 1 1 calc R

loop_
_atom_site_aniso_label
_atom_site_aniso_U_11
_atom_site_aniso_U_22
_atom_site_aniso_U_33
_atom_site_aniso_U_23
_atom_site_aniso_U_13
_atom_site_aniso_U_12
O1 0.0513(11) 0.0610(11) 0.0427(10) -0.0051(8) -0.0077(8) -0.0137(9)
O2 0.208(3) 0.236(4) 0.0394(12) 0.0106(16) -0.0074(16) -0.182(3)
O3 0.0680(13) 0.0648(13) 0.0305(9) 0.0037(8) -0.0025(8) -0.0170(9)
N1 0.0455(11) 0.0422(11) 0.0323(9) 0.0014(8) 0.0005(8) -0.0064(9)
C30 0.0418(13) 0.0430(13) 0.0314(11) -0.0001(10) -0.0017(10) 0.0024(11)
C1 0.0639(19) 0.079(2) 0.0636(19) -0.0181(15) -0.0175(15) -0.0071(16)
C2 0.0553(17) 0.0712(19) 0.0584(17) -0.0118(14) -0.0048(13) -0.0208(15)
C3 0.0678(18) 0.0636(17) 0.0343(13) -0.0045(12) 0.0007(12) -0.0257(14)
C4 0.0463(14) 0.0413(13) 0.0335(12) -0.0025(9) 0.0020(10) -0.0062(11)
C5 0.0401(13) 0.0345(12) 0.0331(11) -0.0020(9) 0.0017(9) -0.0031(10)
C6 0.0428(13) 0.0377(12) 0.0309(11) -0.0002(9) 0.0006(10) -0.0026(10)
C7 0.0426(13) 0.0366(12) 0.0387(12) -0.0010(9) -0.0025(10) -0.0006(10)
C8 0.0533(16) 0.0535(15) 0.0436(13) 0.0011(11) -0.0033(11) -0.0122(13)
C9 0.0546(16) 0.0570(17) 0.0570(16) -0.0038(13) -0.0066(13) -0.0163(14)
C10 0.0575(17) 0.0644(18) 0.0494(15) -0.0081(13) -0.0146(13) -0.0111(14)
C11 0.0465(14) 0.0409(13) 0.0318(11) -0.0026(9) -0.0013(10) -0.0041(11)
C12 0.0435(13) 0.0391(13) 0.0368(12) -0.0023(9) -0.0033(10) -0.0001(10)
C13 0.0470(13) 0.0396(13) 0.0292(11) 0.0014(9) 0.0011(9) 0.0024(11)
C14 0.0398(13) 0.0365(12) 0.0331(11) 0.0013(9) 0.0019(10) -0.0012(10)
N4 0.0608(14) 0.0687(15) 0.0437(12) 0.0106(11) 0.0069(10) -0.0191(12)
C16 0.0566(16) 0.0543(15) 0.0379(13) -0.0037(11) -0.0080(11) -0.0010(13)
C17 0.0412(13) 0.0412(13) 0.0297(11) 0.0006(9) 0.0008(10) -0.0033(10)
C18 0.0488(15) 0.0469(14) 0.0449(13) 0.0021(11) 0.0017(11) 0.0029(12)
C19 0.0411(15) 0.0693(19) 0.0559(16) 0.0042(13) 0.0084(12) -0.0025(13)
C20 0.0582(18) 0.0657(19) 0.0616(17) 0.0137(14) -0.0015(14) -0.0226(15)
C21 0.0620(18) 0.0404(15) 0.0725(18) 0.0126(13) -0.0052(15) -0.0027(13)
C22 0.0437(14) 0.0412(14) 0.0537(14) 0.0023(11) -0.0006(11) 0.0021(12)
C23 0.0665(17) 0.0542(16) 0.0333(12) 0.0005(11) -0.0030(11) -0.0123(13)

loop_
_atom_type_symbol
_atom_type_description
_atom_type_scat_dispersion_real
_atom_type_scat_dispersion_imag
_atom_type_scat_source
C C 0.0033 0.0016 'International Tables Vol C Tables 4.2.6.8 and 6.1.1.4'
H H 0.0000 0.0000 'International Tables Vol C Tables 4.2.6.8 and 6.1.1.4'
N N 0.0061 0.0033 'International Tables Vol C Tables 4.2.6.8 and 6.1.1.4'
O O 0.0106 0.0060 'International Tables Vol C Tables 4.2.6.8 and 6.1.1.4'

loop_
_geom_angle_atom_site_label_1
_geom_angle_atom_site_label_2
_geom_angle_atom_site_label_3
_geom_angle
C3 O1 C2 118.57(19)
C13 O3 H3 109.5
C11 N1 C6 109.70(18)
C11 N1 C17 124.58(18)
C6 N1 C17 125.52(18)
N4 C30 C14 169.6(2)
C2 C1 H1A 109.5
C2 C1 H1B 109.5
H1A C1 H1B 109.5
C2 C1 H1C 109.5
H1A C1 H1C 109.5
H1B C1 H1C 109.5
O1 C2 C1 107.5(2)
O1 C2 H2A 110.2
C1 C2 H2A 110.2
O1 C2 H2B 110.2
C1 C2 H2B 110.2
H2A C2 H2B 108.5
O2 C3 O1 120.8(2)
O2 C3 C4 124.1(2)
O1 C3 C4 115.1(2)
C11 C4 C5 107.3(2)
C11 C4 C3 127.1(2)
C5 C4 C3 125.7(2)
C6 C5 C14 118.17(19)
C6 C5 C4 107.27(18)
C14 C5 C4 134.6(2)
N1 C6 C5 107.25(18)
N1 C6 C7 128.6(2)
C5 C6 C7 124.12(19)
C12 C7 C8 117.4(2)
C12 C7 C6 116.2(2)
C8 C7 C6 126.5(2)
C9 C8 C7 120.8(2)
C9 C8 H8 119.6
C7 C8 H8 119.6
C8 C9 C10 121.7(3)
C8 C9 H9 119.2
C10 C9 H9 119.2
C16 C10 C9 119.3(2)
C16 C10 H10 120.3
C9 C10 H10 120.3
N1 C11 C4 108.52(19)
N1 C11 C23 119.6(2)
C4 C11 C23 131.9(2)
C16 C12 C7 119.4(2)
C16 C12 C13 120.2(2)
C7 C12 C13 120.4(2)
O3 C13 C14 124.0(2)
O3 C13 C12 114.19(19)
C14 C13 C12 121.8(2)
C13 C14 C5 119.4(2)
C13 C14 C30 114.61(19)
C5 C14 C30 125.96(19)
C30 N4 H15 180.0
C10 C16 C12 121.5(2)
C10 C16 H16 119.3
C12 C16 H16 119.3
C22 C17 C18 121.0(2)
C22 C17 N1 119.3(2)
C18 C17 N1 119.6(2)
C19 C18 C17 119.0(2)
C19 C18 H18 120.5
C17 C18 H18 120.5
C20 C19 C18 120.0(2)
C20 C19 H19 120.0
C18 C19 H19 120.0
C19 C20 C21 120.4(3)
C19 C20 H20 119.8
C21 C20 H20 119.8
C22 C21 C20 120.1(2)
C22 C21 H21 119.9
C20 C21 H21 119.9
C21 C22 C17 119.4(2)
C21 C22 H22 120.3
C17 C22 H22 120.3
C11 C23 H23A 109.5
C11 C23 H23B 109.5
H23A C23 H23B 109.5
C11 C23 H23C 109.5
H23A C23 H23C 109.5
H23B C23 H23C 109.5

loop_
_geom_bond_atom_site_label_1
_geom_bond_atom_site_label_2
_geom_bond_distance
O1 C3 1.317(3)
O1 C2 1.443(3)
O2 C3 1.180(3)
O3 C13 1.349(3)
O3 H3 0.8200
N1 C11 1.372(3)
N1 C6 1.397(3)
N1 C17 1.439(3)
C30 N4 1.126(3)
C30 C14 1.432(3)
C1 C2 1.485(4)
C1 H1A 0.9600
C1 H1B 0.9600
C1 H1C 0.9600
C2 H2A 0.9700
C2 H2B 0.9700
C3 C4 1.447(3)
C4 C11 1.384(3)
C4 C5 1.439(3)
C5 C6 1.395(3)
C5 C14 1.440(3)
C6 C7 1.428(3)
C7 C12 1.423(3)
C7 C8 1.419(3)
C8 C9 1.363(3)
C8 H8 0.9300
C9 C10 1.389(4)
C9 H9 0.9300
C10 C16 1.356(4)
C10 H10 0.9300
C11 C23 1.489(3)
C12 C16 1.411(3)
C12 C13 1.431(3)
C13 C14 1.380(3)
N4 H15 0.8600
C16 H16 0.9300
C17 C22 1.373(3)
C17 C18 1.376(3)
C18 C19 1.381(3)
C18 H18 0.9300
C19 C20 1.370(4)
C19 H19 0.9300
C20 C21 1.373(4)
C20 H20 0.9300
C21 C22 1.372(3)
C21 H21 0.9300
C22 H22 0.9300
C23 H23A 0.9600
C23 H23B 0.9600
C23 H23C 0.9600
